data_7053076
loop_
_publ_author_name
'Casanova, Isabel'
'Sousa-Pedrares, Antonio'
'Viqueira, Joaquin'
'Dur\'an, Mar\'ia L.'
'Romero, Jaime'
'Sousa, Antonio'
'Garc\'ia-V\'azquez, Jos\'e A.'

_publ_section_title
;
 Electrochemical synthesis and structural characterization of homoleptic
 and heteroleptic cobalt, nickel, copper, zinc and cadmium compounds with
 the 2-hydroxy-1,4-naphthoquinone ligand
;
_journal_issue 8
_journal_name_full 'New Journal of Chemistry'
_journal_page_first 2303
_journal_paper_doi 10.1039/c3nj00227f
_journal_volume 37
_journal_year 2013
_chemical_formula_sum 'C30 H18 Co N2 O6'
_chemical_formula_weight 561.39
_chemical_name_systematic
;
?
;
_space_group_IT_number 41
_symmetry_cell_setting orthorhombic
_symmetry_space_group_name_Hall 'A 2 -2ab'
_symmetry_space_group_name_H-M 'A b a 2'
_atom_sites_solution_hydrogens geom
_atom_sites_solution_primary direct
_atom_sites_solution_secondary difmap
_audit_creation_method SHELXL-97
_cell_angle_alpha 90.00
_cell_angle_beta 90.00
_cell_angle_gamma 90.00
_cell_formula_units_Z 4
_cell_length_a 19.554(4)
_cell_length_b 14.761(3)
_cell_length_c 8.3825(16)
_cell_measurement_reflns_used 868
_cell_measurement_temperature 293(2)
_cell_measurement_theta_max 17.84
_cell_measurement_theta_min 2.76
_cell_volume 2419.5(8)
_computing_cell_refinement 'Bruker SMART'
_computing_data_collection 'Bruker SMART'
_computing_structure_refinement 'SHELXL-97 (Sheldrick, 1997)'
_diffrn_ambient_temperature 293(2)
_diffrn_measured_fraction_theta_full 0.976
_diffrn_measured_fraction_theta_max 0.976
_diffrn_measurement_device_type 'Smart-CCD-1000 BRUKER'
_diffrn_measurement_method 'omega scans'
_diffrn_radiation_monochromator graphite
_diffrn_radiation_source 'fine-focus sealed tube'
_diffrn_radiation_type MoK\a
_diffrn_radiation_wavelength 0.71073
_diffrn_reflns_av_R_equivalents 0.1024
_diffrn_reflns_av_sigmaI/netI 0.1463
_diffrn_reflns_limit_h_max 25
_diffrn_reflns_limit_h_min -25
_diffrn_reflns_limit_k_max 19
_diffrn_reflns_limit_k_min -18
_diffrn_reflns_limit_l_max 7
_diffrn_reflns_limit_l_min -11
_diffrn_reflns_number 6642
_diffrn_reflns_theta_full 28.01
_diffrn_reflns_theta_max 28.01
_diffrn_reflns_theta_min 2.08
_exptl_absorpt_coefficient_mu 0.761
_exptl_absorpt_correction_T_max 0.8880
_exptl_absorpt_correction_T_min 0.8268
_exptl_absorpt_correction_type multi-scan
_exptl_crystal_colour 'Dark red'
_exptl_crystal_density_diffrn 1.541
_exptl_crystal_density_method 'not measured'
_exptl_crystal_description Block
_exptl_crystal_F_000 1148
_exptl_crystal_size_max 0.26
_exptl_crystal_size_mid 0.17
_exptl_crystal_size_min 0.16
_refine_diff_density_max 0.751
_refine_diff_density_min -0.316
_refine_diff_density_rms 0.072
_refine_ls_abs_structure_details 'Flack H D (1983), Acta Cryst. A39, 876-881'
_refine_ls_abs_structure_Flack 0.00(4)
_refine_ls_extinction_method none
_refine_ls_goodness_of_fit_ref 1.008
_refine_ls_hydrogen_treatment constr
_refine_ls_matrix_type full
_refine_ls_number_parameters 177
_refine_ls_number_reflns 2095
_refine_ls_number_restraints 1
_refine_ls_restrained_S_all 1.008
_refine_ls_R_factor_all 0.1456
_refine_ls_R_factor_gt 0.0618
_refine_ls_shift/su_max 0.000
_refine_ls_shift/su_mean 0.000
_refine_ls_structure_factor_coef Fsqd
_refine_ls_weighting_details 'calc w=1/[\s^2^(Fo^2^)+(0.0220P)^2^+0.0000P] where P=(Fo^2^+2Fc^2^)/3'
_refine_ls_weighting_scheme calc
_refine_ls_wR_factor_gt 0.0944
_refine_ls_wR_factor_ref 0.1084
_reflns_number_gt 1049
_reflns_number_total 2095
_reflns_threshold_expression >2sigma(I)
_cod_data_source_file c3nj00227f.txt
_cod_data_source_block isa0310
_cod_depositor_comments
;
The following automatic conversions were performed:

'_symmetry_cell_setting' value 'Orthorhombic' changed to
'orthorhombic' according to
/home/saulius/struct/CIF-dictionaries/cif_core.dic dictionary named
'cif_core.dic' version 2.4.2 from 2011-04-26.

Automatic conversion script
Id: cif_fix_values 1891 2012-01-12 08:04:46Z andrius 
;
_cod_database_code 7053076

loop_
_symmetry_equiv_pos_as_xyz
'x, y, z'
'-x, -y, z'
'-x+1/2, y, z+1/2'
'x+1/2, -y, z+1/2'
'x, y+1/2, z+1/2'
'-x, -y+1/2, z+1/2'
'-x+1/2, y+1/2, z+1'
'x+1/2, -y+1/2, z+1'

loop_
_atom_site_label
_atom_site_type_symbol
_atom_site_fract_x
_atom_site_fract_y
_atom_site_fract_z
_atom_site_U_iso_or_equiv
_atom_site_adp_type
_atom_site_occupancy
_atom_site_symmetry_multiplicity
_atom_site_calc_flag
_atom_site_refinement_flags
Co1 Co 0.5000 0.5000 0.3253(2) 0.0448(3) Uani 1 2 d S
O1 O 0.4099(2) 0.5831(3) 0.3131(8) 0.0494(11) Uani 1 1 d .
O2 O 0.4389(2) 0.4277(3) 0.1798(6) 0.0571(15) Uani 1 1 d .
O3 O 0.2090(3) 0.4076(4) 0.0157(9) 0.085(2) Uani 1 1 d .
N1 N 0.4730(3) 0.4201(5) 0.5242(7) 0.0522(18) Uani 1 1 d .
C1 C 0.3620(3) 0.5446(5) 0.2475(8) 0.0393(17) Uani 1 1 d .
C2 C 0.3758(4) 0.4537(5) 0.1669(9) 0.0483(19) Uani 1 1 d .
C3 C 0.3239(4) 0.4161(5) 0.0901(10) 0.058(3) Uani 1 1 d .
H3 H 0.3336 0.3632 0.0342 0.070 Uiso 1 1 calc R
C4 C 0.2564(5) 0.4462(5) 0.0829(15) 0.062(2) Uani 1 1 d .
C5 C 0.1750(4) 0.5704(6) 0.1702(10) 0.064(2) Uani 1 1 d .
H5 H 0.1395 0.5388 0.1218 0.077 Uiso 1 1 calc R
C6 C 0.1620(4) 0.6532(6) 0.2431(10) 0.077(3) Uani 1 1 d .
H6 H 0.1178 0.6763 0.2443 0.093 Uiso 1 1 calc R
C7 C 0.2136(4) 0.7004(4) 0.3124(15) 0.065(2) Uani 1 1 d .
H7 H 0.2045 0.7560 0.3600 0.078 Uiso 1 1 calc R
C8 C 0.2780(3) 0.6677(4) 0.3132(13) 0.0534(18) Uani 1 1 d .
H8 H 0.3130 0.7007 0.3610 0.064 Uiso 1 1 calc R
C9 C 0.2923(4) 0.5832(5) 0.2413(8) 0.050(2) Uani 1 1 d .
C10 C 0.2397(4) 0.5352(5) 0.1694(11) 0.060(2) Uani 1 1 d .
C11 C 0.4849(4) 0.4528(5) 0.6710(10) 0.068(3) Uani 1 1 d .
C12 C 0.4750(4) 0.4049(8) 0.8073(16) 0.101(3) Uani 1 1 d .
H12 H 0.4853 0.4290 0.9070 0.122 Uiso 1 1 calc R
C13 C 0.4491(6) 0.3184(11) 0.7903(19) 0.129(6) Uani 1 1 d .
H13 H 0.4414 0.2830 0.8803 0.154 Uiso 1 1 calc R
C14 C 0.4346(6) 0.2847(8) 0.6437(18) 0.116(5) Uani 1 1 d .
H14 H 0.4166 0.2266 0.6343 0.140 Uiso 1 1 calc R
C15 C 0.4463(4) 0.3357(6) 0.5079(11) 0.080(3) Uani 1 1 d .
H15 H 0.4361 0.3126 0.4075 0.096 Uiso 1 1 calc R

loop_
_atom_site_aniso_label
_atom_site_aniso_U_11
_atom_site_aniso_U_22
_atom_site_aniso_U_33
_atom_site_aniso_U_23
_atom_site_aniso_U_13
_atom_site_aniso_U_12
Co1 0.0548(6) 0.0347(6) 0.0449(6) 0.000 0.000 0.0010(8)
O1 0.050(2) 0.040(2) 0.058(3) -0.011(4) -0.008(4) -0.004(2)
O2 0.067(4) 0.036(3) 0.068(4) -0.016(3) -0.013(3) 0.014(3)
O3 0.076(5) 0.053(4) 0.125(6) -0.031(4) -0.026(4) -0.014(3)
N1 0.056(4) 0.058(5) 0.042(5) 0.007(3) 0.016(3) 0.012(3)
C1 0.047(4) 0.034(4) 0.037(4) 0.002(3) -0.007(3) -0.003(4)
C2 0.068(5) 0.040(4) 0.037(4) -0.009(4) 0.006(5) 0.007(4)
C3 0.073(6) 0.037(5) 0.065(6) -0.015(4) -0.008(5) -0.011(5)
C4 0.059(6) 0.042(5) 0.085(6) 0.004(6) -0.011(5) -0.020(6)
C5 0.045(5) 0.072(6) 0.076(6) -0.012(5) 0.006(5) -0.014(5)
C6 0.054(5) 0.070(6) 0.108(8) -0.004(5) 0.010(5) 0.018(5)
C7 0.059(5) 0.041(4) 0.095(6) -0.008(6) -0.021(8) 0.009(4)
C8 0.053(4) 0.039(4) 0.069(5) 0.018(6) -0.016(6) -0.001(3)
C9 0.054(5) 0.044(5) 0.053(5) 0.006(4) -0.010(4) -0.009(4)
C10 0.050(5) 0.049(5) 0.080(6) 0.008(4) -0.004(5) -0.006(4)
C11 0.075(7) 0.087(6) 0.040(5) 0.026(4) 0.009(5) 0.033(5)
C12 0.090(8) 0.154(10) 0.060(7) 0.035(10) 0.007(8) 0.041(7)
C13 0.090(8) 0.150(13) 0.145(14) 0.105(12) 0.026(12) 0.043(9)
C14 0.108(9) 0.070(8) 0.170(13) 0.059(9) 0.048(11) 0.000(6)
C15 0.086(6) 0.060(7) 0.094(7) 0.017(5) 0.029(6) -0.007(6)

loop_
_atom_type_symbol
_atom_type_description
_atom_type_scat_dispersion_real
_atom_type_scat_dispersion_imag
_atom_type_scat_source
C C 0.0033 0.0016 'International Tables Vol C Tables 4.2.6.8 and 6.1.1.4'
H H 0.0000 0.0000 'International Tables Vol C Tables 4.2.6.8 and 6.1.1.4'
O O 0.0106 0.0060 'International Tables Vol C Tables 4.2.6.8 and 6.1.1.4'
N N 0.0061 0.0033 'International Tables Vol C Tables 4.2.6.8 and 6.1.1.4'
Co Co 0.3494 0.9721 'International Tables Vol C Tables 4.2.6.8 and 6.1.1.4'

loop_
_geom_angle_atom_site_label_1
_geom_angle_atom_site_label_2
_geom_angle_atom_site_label_3
_geom_angle
_geom_angle_site_symmetry_1
_geom_angle_site_symmetry_3
O2 Co1 O2 105.5(3) . 2_665
O2 Co1 N1 157.46(19) . 2_665
O2 Co1 N1 91.9(3) 2_665 2_665
O2 Co1 N1 91.9(3) . .
O2 Co1 N1 157.46(19) 2_665 .
N1 Co1 N1 75.5(4) 2_665 .
O2 Co1 O1 98.9(2) . 2_665
O2 Co1 O1 77.71(19) 2_665 2_665
N1 Co1 O1 98.7(2) 2_665 2_665
N1 Co1 O1 85.6(2) . 2_665
O2 Co1 O1 77.71(19) . .
O2 Co1 O1 98.9(2) 2_665 .
N1 Co1 O1 85.6(2) 2_665 .
N1 Co1 O1 98.7(2) . .
O1 Co1 O1 174.6(4) 2_665 .
C1 O1 Co1 112.6(4) . .
C2 O2 Co1 117.3(4) . .
C11 N1 C15 119.3(7) . .
C11 N1 Co1 118.7(5) . .
C15 N1 Co1 122.0(6) . .
O1 C1 C9 122.8(6) . .
O1 C1 C2 118.1(6) . .
C9 C1 C2 119.1(7) . .
O2 C2 C3 130.2(7) . .
O2 C2 C1 113.1(6) . .
C3 C2 C1 116.7(7) . .
C2 C3 C4 127.8(9) . .
O3 C4 C3 126.0(9) . .
O3 C4 C10 117.0(8) . .
C3 C4 C10 117.0(8) . .
C10 C5 C6 120.4(8) . .
C7 C6 C5 120.3(8) . .
C8 C7 C6 120.8(8) . .
C7 C8 C9 119.9(8) . .
C10 C9 C8 119.3(7) . .
C10 C9 C1 120.1(7) . .
C8 C9 C1 120.5(6) . .
C5 C10 C9 119.3(8) . .
C5 C10 C4 121.7(8) . .
C9 C10 C4 119.0(7) . .
N1 C11 C12 124.0(9) . .
N1 C11 C11 113.5(4) . 2_665
C12 C11 C11 122.4(7) . 2_665
C11 C12 C13 116.6(14) . .
C14 C13 C12 120.6(15) . .
C13 C14 C15 120.8(13) . .
N1 C15 C14 118.7(10) . .

loop_
_geom_bond_atom_site_label_1
_geom_bond_atom_site_label_2
_geom_bond_distance
_geom_bond_site_symmetry_2
Co1 O2 2.013(5) .
Co1 O2 2.013(5) 2_665
Co1 N1 2.110(6) 2_665
Co1 N1 2.110(6) .
Co1 O1 2.150(4) 2_665
Co1 O1 2.150(4) .
O1 C1 1.226(7) .
O2 C2 1.298(8) .
O3 C4 1.226(10) .
N1 C11 1.343(9) .
N1 C15 1.358(9) .
C1 C9 1.477(10) .
C1 C2 1.526(9) .
C2 C3 1.324(9) .
C3 C4 1.393(11) .
C4 C10 1.535(11) .
C5 C10 1.367(10) .
C5 C6 1.389(11) .
C6 C7 1.356(10) .
C7 C8 1.349(7) .
C8 C9 1.412(9) .
C9 C10 1.387(9) .
C11 C12 1.357(13) .
C11 C11 1.513(16) 2_665
C12 C13 1.381(15) .
C13 C14 1.356(18) .
C14 C15 1.383(13) .
